data_1518848
loop_
_publ_author_name
'Miguel Cortijo'
'Patricia Delgado-Martinez'
'Rodrigo Gonzalez-Prieto'
'Santiago Herrero'
'Reyes Jimenez-Aparicio'
'Josefina Perles'
'Jose L. Priego'
'M.R. Torres'

_publ_section_title
;
 Microwave and solvothermal methods for the synthesis of nickel and
 ruthenium complexes with 9-anthracene carboxylate ligand
;
_journal_name_full 'Inorganica Chimica Acta'
_journal_page_first 176
_journal_page_last 185
_journal_volume 424
_journal_year 2015
_chemical_formula_sum 'C68 H58 O12 Ru2'
_chemical_formula_weight 1269.28
_space_group_IT_number 14
_symmetry_cell_setting monoclinic
_symmetry_space_group_name_Hall '-P 2yn'
_symmetry_space_group_name_H-M 'P 1 21/n 1'
_atom_sites_solution_hydrogens geom
_atom_sites_solution_primary direct
_atom_sites_solution_secondary difmap
_cell_angle_alpha 90.00
_cell_angle_beta 95.357(2)
_cell_angle_gamma 90.00
_cell_formula_units_Z 2
_cell_length_a 9.1375(2)
_cell_length_b 18.2232(5)
_cell_length_c 17.7988(5)
_cell_measurement_reflns_used 7469
_cell_measurement_temperature 293(2)
_cell_measurement_theta_max 29.5219
_cell_measurement_theta_min 3.3538
_cell_volume 2950.81(13)
_computing_cell_refinement
; 
'Wed May 21 10:29:08 2014' 
;
_computing_data_collection
; 
'Wed May 21 10:29:08 2014' 
;
_computing_data_reduction
; 
'Wed May 21 10:29:08 2014' 
;
_computing_structure_refinement 'SHELXL-97 (Sheldrick, 1997)'
_computing_structure_solution 'SHELXS-97 (Sheldrick, 1990)'
_diffrn_ambient_temperature 293(2)
_diffrn_detector_area_resol_mean 10.3317
_diffrn_measured_fraction_theta_full 0.998
_diffrn_measured_fraction_theta_max 0.998
_diffrn_measurement_device_type 'Xcalibur, Atlas'
_diffrn_measurement_method '\w scans'
_diffrn_radiation_monochromator graphite
_diffrn_radiation_source 'fine-focus sealed tube'
_diffrn_radiation_type MoK\a
_diffrn_radiation_wavelength 0.71073
_diffrn_reflns_av_R_equivalents 0.0417
_diffrn_reflns_av_sigmaI/netI 0.0430
_diffrn_reflns_limit_h_max 11
_diffrn_reflns_limit_h_min -11
_diffrn_reflns_limit_k_max 22
_diffrn_reflns_limit_k_min -21
_diffrn_reflns_limit_l_max 21
_diffrn_reflns_limit_l_min -21
_diffrn_reflns_number 22862
_diffrn_reflns_theta_full 26.00
_diffrn_reflns_theta_max 26.00
_diffrn_reflns_theta_min 3.44
_exptl_absorpt_coefficient_mu 0.575
_exptl_absorpt_correction_T_max 1.00000
_exptl_absorpt_correction_T_min 0.87600
_exptl_absorpt_correction_type multi-scan
_exptl_absorpt_process_details
; 
'Wed May 21 10:29:08 2014' 
;
_exptl_crystal_colour 'translucent dark brown'
_exptl_crystal_density_diffrn 1.429
_exptl_crystal_density_method 'not measured'
_exptl_crystal_description prism
_exptl_crystal_F_000 1300
_exptl_crystal_size_max 0.4800
_exptl_crystal_size_mid 0.2400
_exptl_crystal_size_min 0.2000
_refine_diff_density_max 0.813
_refine_diff_density_min -0.572
_refine_diff_density_rms 0.070
_refine_ls_extinction_method none
_refine_ls_goodness_of_fit_ref 0.987
_refine_ls_hydrogen_treatment constr
_refine_ls_matrix_type full
_refine_ls_number_parameters 373
_refine_ls_number_reflns 5793
_refine_ls_number_restraints 2
_refine_ls_restrained_S_all 0.996
_refine_ls_R_factor_all 0.0550
_refine_ls_R_factor_gt 0.0376
_refine_ls_shift/su_max 0.001
_refine_ls_shift/su_mean 0.000
_refine_ls_structure_factor_coef Fsqd
_refine_ls_weighting_details 'calc w=1/[\s^2^(Fo^2^)+(0.0620P)^2^+0.9881P] where P=(Fo^2^+2Fc^2^)/3'
_refine_ls_weighting_scheme calc
_refine_ls_wR_factor_gt 0.0958
_refine_ls_wR_factor_ref 0.1090
_reflns_number_gt 4538
_reflns_number_total 5793
_reflns_threshold_expression >2sigma(I)
_cod_data_source_file ICA-2015-424176-185-1.cif
_cod_data_source_block 2pdm480
_cod_original_cell_volume 2950.82(14)
_cod_database_code 1518848

loop_
_symmetry_equiv_pos_as_xyz
'x, y, z'
'-x+1/2, y+1/2, -z+1/2'
'-x, -y, -z'
'x-1/2, -y-1/2, z-1/2'

loop_
_atom_site_label
_atom_site_type_symbol
_atom_site_fract_x
_atom_site_fract_y
_atom_site_fract_z
_atom_site_U_iso_or_equiv
_atom_site_adp_type
_atom_site_occupancy
_atom_site_symmetry_multiplicity
_atom_site_calc_flag
_atom_site_refinement_flags
C1 C 1.0760(3) 0.36370(18) 0.46724(18) 0.0381(7) Uani 1 1 d .
C2 C 1.1196(3) 0.28645(18) 0.45330(19) 0.0408(8) Uani 1 1 d .
C3 C 1.2129(4) 0.27082(19) 0.3972(2) 0.0471(8) Uani 1 1 d .
C4 C 1.2693(4) 0.3253(2) 0.3501(2) 0.0563(10) Uani 1 1 d .
H4 H 1.2453 0.3743 0.3569 0.068 Uiso 1 1 calc R
C5 C 1.3567(5) 0.3073(3) 0.2958(3) 0.0781(13) Uani 1 1 d .
H5 H 1.3920 0.3441 0.2661 0.094 Uiso 1 1 calc R
C6 C 1.3951(6) 0.2343(3) 0.2833(3) 0.0940(17) Uani 1 1 d .
H6 H 1.4543 0.2230 0.2452 0.113 Uiso 1 1 calc R
C7 C 1.3470(5) 0.1807(3) 0.3262(3) 0.0805(14) Uani 1 1 d .
H7 H 1.3743 0.1325 0.3178 0.097 Uiso 1 1 calc R
C8 C 1.2551(4) 0.1963(2) 0.3843(2) 0.0588(10) Uani 1 1 d .
C9 C 1.2017(5) 0.1417(2) 0.4286(3) 0.0712(12) Uani 1 1 d .
H9 H 1.2302 0.0935 0.4209 0.085 Uiso 1 1 calc R
C10 C 1.1088(5) 0.1552(2) 0.4833(2) 0.0619(11) Uani 1 1 d .
C11 C 1.0537(6) 0.0978(3) 0.5257(3) 0.0867(15) Uani 1 1 d .
H11 H 1.0852 0.0501 0.5182 0.104 Uiso 1 1 calc R
C12 C 0.9584(7) 0.1100(3) 0.5760(4) 0.1012(19) Uani 1 1 d .
H12 H 0.9216 0.0709 0.6020 0.121 Uiso 1 1 calc R
C13 C 0.9127(6) 0.1824(3) 0.5901(3) 0.0856(15) Uani 1 1 d .
H13 H 0.8458 0.1906 0.6255 0.103 Uiso 1 1 calc R
C14 C 0.9653(5) 0.2402(2) 0.5526(2) 0.0627(11) Uani 1 1 d .
H14 H 0.9366 0.2876 0.5640 0.075 Uiso 1 1 calc R
C15 C 1.0635(4) 0.2296(2) 0.4961(2) 0.0501(9) Uani 1 1 d .
C16 C 0.9283(4) 0.53188(18) 0.35522(18) 0.0395(8) Uani 1 1 d .
C17 C 0.8873(3) 0.5514(2) 0.27445(18) 0.0440(8) Uani 1 1 d .
C18 C 0.9221(4) 0.5032(2) 0.2183(2) 0.0530(9) Uani 1 1 d .
C19 C 0.9973(5) 0.4365(2) 0.2330(2) 0.0645(11) Uani 1 1 d .
H19 H 1.0245 0.4230 0.2828 0.077 Uiso 1 1 calc R
C20 C 1.0314(6) 0.3908(3) 0.1760(3) 0.0860(14) Uani 1 1 d .
H20 H 1.0831 0.3476 0.1870 0.103 Uiso 1 1 calc R
C21 C 0.9870(7) 0.4100(4) 0.1003(3) 0.0980(18) Uani 1 1 d .
H21 H 1.0079 0.3785 0.0617 0.118 Uiso 1 1 calc R
C22 C 0.9165(6) 0.4721(4) 0.0834(3) 0.0899(18) Uani 1 1 d .
H22 H 0.8904 0.4835 0.0330 0.108 Uiso 1 1 calc R
C23 C 0.8792(5) 0.5220(3) 0.1407(2) 0.0665(12) Uani 1 1 d .
C24 C 0.8063(5) 0.5882(3) 0.1246(2) 0.0794(15) Uani 1 1 d .
H24 H 0.7783 0.6001 0.0745 0.095 Uiso 1 1 calc R
C25 C 0.7742(4) 0.6367(3) 0.1806(2) 0.0667(12) Uani 1 1 d .
C26 C 0.7063(6) 0.7062(4) 0.1646(3) 0.0963(18) Uani 1 1 d .
H26 H 0.6798 0.7193 0.1146 0.116 Uiso 1 1 calc R
C27 C 0.6800(7) 0.7527(4) 0.2192(4) 0.114(2) Uani 1 1 d .
H27 H 0.6366 0.7979 0.2070 0.137 Uiso 1 1 calc R
C28 C 0.7173(6) 0.7342(3) 0.2949(3) 0.0931(16) Uani 1 1 d .
H28 H 0.6979 0.7673 0.3326 0.112 Uiso 1 1 calc R
C29 C 0.7812(4) 0.6690(2) 0.3143(2) 0.0632(11) Uani 1 1 d .
H29 H 0.8038 0.6575 0.3649 0.076 Uiso 1 1 calc R
C30 C 0.8141(4) 0.6178(2) 0.2576(2) 0.0525(10) Uani 1 1 d .
C31 C 0.5791(5) 0.3783(3) 0.4740(3) 0.0932(17) Uani 1 1 d .
H31A H 0.6365 0.3657 0.4326 0.112 Uiso 1 1 calc R
H31B H 0.4827 0.3938 0.4523 0.112 Uiso 1 1 calc R
C32 C 0.5626(8) 0.3128(3) 0.5200(5) 0.147(3) Uani 1 1 d .
H32A H 0.6552 0.3010 0.5473 0.220 Uiso 1 1 calc R
H32B H 0.5308 0.2724 0.4878 0.220 Uiso 1 1 calc R
H32C H 0.4909 0.3220 0.5550 0.220 Uiso 1 1 calc R
O1 O 0.9424(2) 0.37684(12) 0.47439(13) 0.0411(5) Uani 1 1 d .
O2 O 1.1749(2) 0.41265(12) 0.47121(13) 0.0421(5) Uani 1 1 d .
O3 O 0.8282(2) 0.50566(13) 0.39221(12) 0.0412(5) Uani 1 1 d .
O4 O 0.9412(2) 0.45691(13) 0.61739(12) 0.0416(5) Uani 1 1 d .
O5 O 0.6487(3) 0.43862(16) 0.51491(16) 0.0630(7) Uani 1 1 d .
Ru1 Ru 0.88301(2) 0.481040(14) 0.504526(13) 0.03200(11) Uani 1 1 d .
O6 O 0.5064(4) 0.5285(3) 0.3697(2) 0.1274(18) Uani 1 1 d D
H6A H 0.5816 0.5064 0.3618 0.191 Uiso 1 1 calc R
C33 C 0.4450(9) 0.5615(6) 0.3018(4) 0.209(6) Uani 1 1 d D
H33A H 0.5024 0.6048 0.2923 0.250 Uiso 1 1 calc R
H33B H 0.3462 0.5778 0.3090 0.250 Uiso 1 1 calc R
C34 C 0.4379(17) 0.5146(6) 0.2345(7) 0.269(8) Uani 1 1 d D
H34A H 0.5005 0.4727 0.2444 0.403 Uiso 1 1 calc R
H34B H 0.4701 0.5419 0.1930 0.403 Uiso 1 1 calc R
H34C H 0.3385 0.4985 0.2222 0.403 Uiso 1 1 calc R

loop_
_atom_site_aniso_label
_atom_site_aniso_U_11
_atom_site_aniso_U_22
_atom_site_aniso_U_33
_atom_site_aniso_U_23
_atom_site_aniso_U_13
_atom_site_aniso_U_12
C1 0.0411(17) 0.0438(19) 0.0300(17) -0.0007(14) 0.0064(13) 0.0021(15)
C2 0.0396(17) 0.0419(19) 0.0400(19) -0.0013(15) -0.0011(14) 0.0008(14)
C3 0.0455(18) 0.048(2) 0.047(2) -0.0040(17) -0.0018(16) 0.0075(16)
C4 0.060(2) 0.056(2) 0.055(2) 0.0000(19) 0.0151(18) 0.0124(18)
C5 0.087(3) 0.079(3) 0.073(3) 0.004(3) 0.036(3) 0.019(3)
C6 0.103(4) 0.096(4) 0.090(4) -0.009(3) 0.047(3) 0.034(3)
C7 0.087(3) 0.066(3) 0.090(4) -0.018(3) 0.015(3) 0.030(3)
C8 0.057(2) 0.051(2) 0.067(3) -0.007(2) 0.0002(19) 0.0142(18)
C9 0.078(3) 0.047(2) 0.086(3) -0.005(2) -0.009(3) 0.011(2)
C10 0.071(3) 0.044(2) 0.068(3) 0.009(2) -0.008(2) -0.0035(19)
C11 0.102(4) 0.051(3) 0.106(4) 0.018(3) 0.002(3) -0.006(3)
C12 0.121(5) 0.075(4) 0.106(5) 0.039(3) 0.006(4) -0.027(3)
C13 0.097(4) 0.089(4) 0.072(3) 0.018(3) 0.016(3) -0.023(3)
C14 0.074(3) 0.064(3) 0.051(2) 0.008(2) 0.007(2) -0.011(2)
C15 0.051(2) 0.053(2) 0.044(2) 0.0041(17) -0.0059(16) -0.0045(17)
C16 0.0420(18) 0.0467(19) 0.0304(17) 0.0009(14) 0.0070(14) -0.0017(14)
C17 0.0411(17) 0.058(2) 0.0324(18) 0.0019(17) 0.0022(14) -0.0104(16)
C18 0.053(2) 0.070(3) 0.037(2) -0.0007(18) 0.0042(16) -0.0156(18)
C19 0.076(3) 0.072(3) 0.046(2) -0.006(2) 0.009(2) -0.009(2)
C20 0.095(3) 0.087(4) 0.079(4) -0.017(3) 0.023(3) -0.006(3)
C21 0.114(4) 0.126(5) 0.057(3) -0.034(3) 0.023(3) -0.021(4)
C22 0.096(4) 0.140(6) 0.034(2) -0.011(3) 0.007(2) -0.026(4)
C23 0.062(3) 0.104(4) 0.032(2) 0.000(2) -0.0005(18) -0.026(2)
C24 0.071(3) 0.127(4) 0.037(2) 0.026(3) -0.011(2) -0.018(3)
C25 0.054(2) 0.094(3) 0.048(2) 0.019(2) -0.0113(19) -0.001(2)
C26 0.085(3) 0.121(5) 0.078(4) 0.044(4) -0.019(3) 0.019(3)
C27 0.121(5) 0.107(5) 0.109(5) 0.026(4) -0.016(4) 0.049(4)
C28 0.087(3) 0.095(4) 0.095(4) 0.003(3) 0.001(3) 0.034(3)
C29 0.059(2) 0.071(3) 0.059(3) 0.008(2) 0.0003(19) 0.007(2)
C30 0.0446(19) 0.071(3) 0.041(2) 0.0138(19) -0.0014(16) -0.0053(18)
C31 0.061(3) 0.091(4) 0.126(5) -0.011(3) -0.001(3) -0.030(3)
C32 0.120(5) 0.084(4) 0.230(9) 0.030(5) -0.020(5) -0.025(4)
O1 0.0373(12) 0.0410(12) 0.0460(14) -0.0035(10) 0.0082(10) -0.0047(9)
O2 0.0370(11) 0.0401(12) 0.0501(14) -0.0035(11) 0.0090(10) -0.0044(10)
O3 0.0352(12) 0.0564(14) 0.0317(12) 0.0059(10) 0.0024(10) -0.0056(10)
O4 0.0340(11) 0.0610(14) 0.0305(12) 0.0049(11) 0.0056(9) -0.0088(10)
O5 0.0388(12) 0.078(2) 0.0727(18) -0.0055(16) 0.0098(12) -0.0192(13)
Ru1 0.02771(15) 0.03978(18) 0.02916(16) -0.00053(11) 0.00607(10) -0.00418(10)
O6 0.076(2) 0.227(6) 0.081(3) 0.035(3) 0.010(2) 0.040(3)
C33 0.149(8) 0.337(17) 0.140(8) 0.035(10) 0.013(6) -0.092(9)
C34 0.45(3) 0.159(10) 0.184(13) -0.015(8) -0.053(13) -0.048(12)

loop_
_atom_type_symbol
_atom_type_description
_atom_type_scat_dispersion_real
_atom_type_scat_dispersion_imag
_atom_type_scat_source
C C 0.0033 0.0016 'International Tables Vol C Tables 4.2.6.8 and 6.1.1.4'
H H 0.0000 0.0000 'International Tables Vol C Tables 4.2.6.8 and 6.1.1.4'
O O 0.0106 0.0060 'International Tables Vol C Tables 4.2.6.8 and 6.1.1.4'
Ru Ru -1.2594 0.8363 'International Tables Vol C Tables 4.2.6.8 and 6.1.1.4'

loop_
_geom_angle_atom_site_label_1
_geom_angle_atom_site_label_2
_geom_angle_atom_site_label_3
_geom_angle
_geom_angle_site_symmetry_1
_geom_angle_site_symmetry_3
O1 C1 O2 123.5(3) . .
O1 C1 C2 118.2(3) . .
O2 C1 C2 118.3(3) . .
C3 C2 C15 120.8(3) . .
C3 C2 C1 120.0(3) . .
C15 C2 C1 119.2(3) . .
C2 C3 C4 123.7(3) . .
C2 C3 C8 119.8(4) . .
C4 C3 C8 116.5(3) . .
C5 C4 C3 121.5(4) . .
C4 C5 C6 121.2(5) . .
C7 C6 C5 120.2(4) . .
C6 C7 C8 121.2(4) . .
C9 C8 C3 118.2(4) . .
C9 C8 C7 122.4(4) . .
C3 C8 C7 119.4(4) . .
C10 C9 C8 123.3(4) . .
C9 C10 C11 121.5(4) . .
C9 C10 C15 119.2(4) . .
C11 C10 C15 119.3(4) . .
C12 C11 C10 121.8(5) . .
C11 C12 C13 120.1(5) . .
C14 C13 C12 120.8(5) . .
C13 C14 C15 121.2(4) . .
C2 C15 C14 124.6(4) . .
C2 C15 C10 118.7(4) . .
C14 C15 C10 116.7(4) . .
O4 C16 O3 124.2(3) 3_766 .
O4 C16 C17 118.5(3) 3_766 .
O3 C16 C17 117.4(3) . .
C18 C17 C30 121.9(3) . .
C18 C17 C16 119.2(3) . .
C30 C17 C16 118.9(3) . .
C17 C18 C19 123.5(3) . .
C17 C18 C23 118.6(4) . .
C19 C18 C23 117.9(4) . .
C20 C19 C18 121.8(4) . .
C19 C20 C21 119.3(5) . .
C22 C21 C20 121.3(5) . .
C21 C22 C23 121.7(5) . .
C24 C23 C18 119.0(4) . .
C24 C23 C22 123.0(4) . .
C18 C23 C22 118.0(5) . .
C25 C24 C23 122.3(4) . .
C24 C25 C30 119.0(4) . .
C24 C25 C26 122.7(4) . .
C30 C25 C26 118.3(5) . .
C27 C26 C25 121.6(5) . .
C26 C27 C28 120.4(5) . .
C29 C28 C27 121.1(5) . .
C28 C29 C30 120.6(4) . .
C17 C30 C29 122.8(3) . .
C17 C30 C25 119.2(4) . .
C29 C30 C25 118.0(4) . .
O5 C31 C32 113.9(5) . .
C1 O1 Ru1 118.8(2) . .
C1 O2 Ru1 118.5(2) . 3_766
C16 O3 Ru1 117.5(2) . .
C16 O4 Ru1 119.1(2) 3_766 .
C31 O5 Ru1 126.1(3) . .
O1 Ru1 O3 89.67(9) . .
O1 Ru1 O2 176.85(9) . 3_766
O3 Ru1 O2 87.41(9) . 3_766
O1 Ru1 O4 90.39(9) . .
O3 Ru1 O4 179.16(8) . .
O2 Ru1 O4 92.51(9) 3_766 .
O1 Ru1 Ru1 89.39(6) . 3_766
O3 Ru1 Ru1 90.58(6) . 3_766
O2 Ru1 Ru1 89.46(6) 3_766 3_766
O4 Ru1 Ru1 88.58(6) . 3_766
O1 Ru1 O5 88.91(9) . .
O3 Ru1 O5 90.42(9) . .
O2 Ru1 O5 92.29(10) 3_766 .
O4 Ru1 O5 90.43(9) . .
Ru1 Ru1 O5 178.02(8) 3_766 .
O6 C33 C34 115.6(10) . .

loop_
_geom_bond_atom_site_label_1
_geom_bond_atom_site_label_2
_geom_bond_distance
_geom_bond_site_symmetry_2
C1 O1 1.262(4) .
C1 O2 1.267(4) .
C1 C2 1.490(5) .
C2 C3 1.401(5) .
C2 C15 1.410(5) .
C3 C4 1.427(5) .
C3 C8 1.437(5) .
C4 C5 1.351(5) .
C5 C6 1.398(7) .
C6 C7 1.338(7) .
C7 C8 1.420(6) .
C8 C9 1.386(6) .
C9 C10 1.371(6) .
C10 C11 1.411(6) .
C10 C15 1.442(6) .
C11 C12 1.324(8) .
C12 C13 1.413(8) .
C13 C14 1.359(6) .
C14 C15 1.421(6) .
C16 O4 1.261(4) 3_766
C16 O3 1.270(4) .
C16 C17 1.494(4) .
C17 C18 1.389(5) .
C17 C30 1.402(5) .
C18 C19 1.410(6) .
C18 C23 1.442(5) .
C19 C20 1.370(6) .
C20 C21 1.414(8) .
C21 C22 1.322(8) .
C22 C23 1.431(7) .
C23 C24 1.393(7) .
C24 C25 1.385(7) .
C25 C30 1.427(5) .
C25 C26 1.428(7) .
C26 C27 1.328(8) .
C27 C28 1.401(8) .
C28 C29 1.355(6) .
C29 C30 1.425(6) .
C31 O5 1.434(5) .
C31 C32 1.464(8) .
O1 Ru1 2.060(2) .
O2 Ru1 2.065(2) 3_766
O3 Ru1 2.064(2) .
O4 C16 1.261(4) 3_766
O4 Ru1 2.077(2) .
O5 Ru1 2.300(2) .
Ru1 O2 2.065(2) 3_766
Ru1 Ru1 2.2668(4) 3_766
O6 C33 1.418(5) .
C33 C34 1.467(5) .

loop_
_geom_hbond_atom_site_label_D
_geom_hbond_atom_site_label_H
_geom_hbond_atom_site_label_A
_geom_hbond_distance_DH
_geom_hbond_distance_HA
_geom_hbond_distance_DA
_geom_hbond_angle_DHA
O6 H6A O3 0.82 2.27 2.960(5) 142.4

loop_
_geom_torsion_atom_site_label_1
_geom_torsion_atom_site_label_2
_geom_torsion_atom_site_label_3
_geom_torsion_atom_site_label_4
_geom_torsion
_geom_torsion_site_symmetry_1
_geom_torsion_site_symmetry_4
O1 C1 C2 C3 134.3(3) . .
O2 C1 C2 C3 -45.7(4) . .
O1 C1 C2 C15 -44.5(4) . .
O2 C1 C2 C15 135.6(3) . .
C15 C2 C3 C4 177.7(3) . .
C1 C2 C3 C4 -1.1(5) . .
C15 C2 C3 C8 -1.6(5) . .
C1 C2 C3 C8 179.7(3) . .
C2 C3 C4 C5 -178.7(4) . .
C8 C3 C4 C5 0.6(5) . .
C3 C4 C5 C6 0.2(7) . .
C4 C5 C6 C7 -0.9(8) . .
C5 C6 C7 C8 0.7(8) . .
C2 C3 C8 C9 -0.3(5) . .
C4 C3 C8 C9 -179.6(3) . .
C2 C3 C8 C7 178.6(3) . .
C4 C3 C8 C7 -0.7(5) . .
C6 C7 C8 C9 178.9(5) . .
C6 C7 C8 C3 0.1(7) . .
C3 C8 C9 C10 1.1(6) . .
C7 C8 C9 C10 -177.7(4) . .
C8 C9 C10 C11 178.2(4) . .
C8 C9 C10 C15 -0.1(6) . .
C9 C10 C11 C12 -176.6(5) . .
C15 C10 C11 C12 1.7(7) . .
C10 C11 C12 C13 -2.0(9) . .
C11 C12 C13 C14 0.0(9) . .
C12 C13 C14 C15 2.3(7) . .
C3 C2 C15 C14 -178.2(3) . .
C1 C2 C15 C14 0.5(5) . .
C3 C2 C15 C10 2.5(5) . .
C1 C2 C15 C10 -178.7(3) . .
C13 C14 C15 C2 178.1(4) . .
C13 C14 C15 C10 -2.6(6) . .
C9 C10 C15 C2 -1.7(5) . .
C11 C10 C15 C2 180.0(4) . .
C9 C10 C15 C14 179.0(4) . .
C11 C10 C15 C14 0.7(5) . .
O4 C16 C17 C18 80.7(4) 3_766 .
O3 C16 C17 C18 -100.1(4) . .
O4 C16 C17 C30 -99.5(4) 3_766 .
O3 C16 C17 C30 79.7(4) . .
C30 C17 C18 C19 179.1(4) . .
C16 C17 C18 C19 -1.1(5) . .
C30 C17 C18 C23 -1.0(5) . .
C16 C17 C18 C23 178.7(3) . .
C17 C18 C19 C20 -179.2(4) . .
C23 C18 C19 C20 1.0(6) . .
C18 C19 C20 C21 -1.6(7) . .
C19 C20 C21 C22 1.6(8) . .
C20 C21 C22 C23 -1.2(9) . .
C17 C18 C23 C24 1.0(6) . .
C19 C18 C23 C24 -179.2(4) . .
C17 C18 C23 C22 179.7(4) . .
C19 C18 C23 C22 -0.5(6) . .
C21 C22 C23 C24 179.3(5) . .
C21 C22 C23 C18 0.6(7) . .
C18 C23 C24 C25 0.3(6) . .
C22 C23 C24 C25 -178.4(4) . .
C23 C24 C25 C30 -1.4(7) . .
C23 C24 C25 C26 176.8(4) . .
C24 C25 C26 C27 -178.2(6) . .
C30 C25 C26 C27 0.0(8) . .
C25 C26 C27 C28 -0.7(10) . .
C26 C27 C28 C29 0.2(10) . .
C27 C28 C29 C30 0.9(8) . .
C18 C17 C30 C29 -178.1(3) . .
C16 C17 C30 C29 2.1(5) . .
C18 C17 C30 C25 -0.1(5) . .
C16 C17 C30 C25 -179.9(3) . .
C28 C29 C30 C17 176.4(4) . .
C28 C29 C30 C25 -1.6(6) . .
C24 C25 C30 C17 1.3(6) . .
C26 C25 C30 C17 -177.0(4) . .
C24 C25 C30 C29 179.4(4) . .
C26 C25 C30 C29 1.1(6) . .
O2 C1 O1 Ru1 -6.3(4) . .
C2 C1 O1 Ru1 173.8(2) . .
O1 C1 O2 Ru1 2.9(4) . 3_766
C2 C1 O2 Ru1 -177.2(2) . 3_766
O4 C16 O3 Ru1 0.7(4) 3_766 .
C17 C16 O3 Ru1 -178.5(2) . .
C32 C31 O5 Ru1 107.8(5) . .
C1 O1 Ru1 O3 96.3(2) . .
C1 O1 Ru1 O2 74.3(14) . 3_766
C1 O1 Ru1 O4 -82.9(2) . .
C1 O1 Ru1 Ru1 5.7(2) . 3_766
C1 O1 Ru1 O5 -173.3(2) . .
C16 O3 Ru1 O1 -89.6(2) . .
C16 O3 Ru1 O2 89.2(2) . 3_766
C16 O3 Ru1 O4 4(6) . .
C16 O3 Ru1 Ru1 -0.3(2) . 3_766
C16 O3 Ru1 O5 -178.5(2) . .
C16 O4 Ru1 O1 89.0(2) 3_766 .
C16 O4 Ru1 O3 -5(6) 3_766 .
C16 O4 Ru1 O2 -89.8(2) 3_766 3_766
C16 O4 Ru1 Ru1 -0.4(2) 3_766 3_766
C16 O4 Ru1 O5 177.9(2) 3_766 .
C31 O5 Ru1 O1 -28.2(4) . .
C31 O5 Ru1 O3 61.5(4) . .
C31 O5 Ru1 O2 148.9(4) . 3_766
C31 O5 Ru1 O4 -118.6(4) . .
C31 O5 Ru1 Ru1 -59(2) . 3_766
